data_4118534
loop_
_publ_author_name
'Peng Huang'
'Chao Qin'
'Zhong-Min Su'
'Yan Xing'
'Xin-Long Wang'
'Kui-Zhan Shao'
'Ya-Qian Lan'
'En-Bo Wang'

_publ_section_title
;
 Self-Assembly and Photocatalytic Properties of Polyoxoniobates:
 {Nb24O72}, {Nb32O96}, and {K12Nb96O288} Clusters
;
_journal_name_full 'Journal of the American Chemical Society'
_journal_page_first 14004
_journal_page_last 14010
_journal_paper_doi 10.1021/ja303723u
_journal_volume 134
_journal_year 2012
_chemical_formula_sum 'H188 K2 Na2 Nb32 O176'
_chemical_formula_weight 6102.80
_chemical_name_systematic
; 
 ? 
;
_space_group_IT_number 2
_symmetry_cell_setting triclinic
_symmetry_Int_Tables_number 2
_symmetry_space_group_name_Hall '-P 1'
_symmetry_space_group_name_H-M 'P -1'
_atom_sites_solution_hydrogens geom
_atom_sites_solution_primary direct
_atom_sites_solution_secondary difmap
_audit_creation_method SHELXL-97
_cell_angle_alpha 84.513(5)
_cell_angle_beta 73.271(5)
_cell_angle_gamma 81.818(5)
_cell_formula_units_Z 1
_cell_length_a 12.844(5)
_cell_length_b 17.578(5)
_cell_length_c 19.973(5)
_cell_measurement_reflns_used 21612
_cell_measurement_temperature 293(2)
_cell_measurement_theta_max 25.00
_cell_measurement_theta_min 1.67
_cell_volume 4267(2)
_computing_cell_refinement 'SAINT (Bruker, 1999)'
_computing_data_collection 'SMART (Bruker, 1997)'
_computing_data_reduction SAINT
_computing_molecular_graphics 'SHELXTL-PLUS (Sheldrick, 1990)'
_computing_publication_material SHELXL-97
_computing_structure_refinement 'SHELXL-97 (Sheldrick, 1997)'
_computing_structure_solution 'SHELXS-97 (Sheldrick, 1997)'
_diffrn_ambient_temperature 293(2)
_diffrn_measured_fraction_theta_full 0.980
_diffrn_measured_fraction_theta_max 0.980
_diffrn_measurement_device_type 'Bruker APEX CCD area-detector'
_diffrn_measurement_method '\w scans'
_diffrn_radiation_monochromator graphite
_diffrn_radiation_source 'fine-focus sealed tube'
_diffrn_radiation_type MoK\a
_diffrn_radiation_wavelength 0.71073
_diffrn_reflns_av_R_equivalents 0.0387
_diffrn_reflns_av_sigmaI/netI 0.0960
_diffrn_reflns_limit_h_max 15
_diffrn_reflns_limit_h_min -14
_diffrn_reflns_limit_k_max 20
_diffrn_reflns_limit_k_min -13
_diffrn_reflns_limit_l_max 23
_diffrn_reflns_limit_l_min -23
_diffrn_reflns_number 21612
_diffrn_reflns_theta_full 25.00
_diffrn_reflns_theta_max 25.00
_diffrn_reflns_theta_min 1.67
_exptl_absorpt_coefficient_mu 2.239
_exptl_absorpt_correction_T_max 0.584
_exptl_absorpt_correction_T_min 0.540
_exptl_absorpt_correction_type multi-scan
_exptl_absorpt_process_details 'SADABS (Sheldrick, 1996)'
_exptl_crystal_colour colorless
_exptl_crystal_density_diffrn 2.375
_exptl_crystal_description block
_exptl_crystal_F_000 2968
_exptl_crystal_size_max 0.28
_exptl_crystal_size_mid 0.25
_exptl_crystal_size_min 0.24
_platon_squeeze_details
;
;
_refine_diff_density_max 1.321
_refine_diff_density_min -1.058
_refine_diff_density_rms 0.179
_refine_ls_extinction_method none
_refine_ls_goodness_of_fit_ref 0.891
_refine_ls_hydrogen_treatment constr
_refine_ls_matrix_type full
_refine_ls_number_parameters 675
_refine_ls_number_reflns 14738
_refine_ls_number_restraints 6
_refine_ls_restrained_S_all 0.891
_refine_ls_R_factor_all 0.0768
_refine_ls_R_factor_gt 0.0480
_refine_ls_shift/su_max 0.001
_refine_ls_shift/su_mean 0.000
_refine_ls_structure_factor_coef Fsqd
_refine_ls_weighting_details 'calc w=1/[\s^2^(Fo^2^)+(0.0595P)^2^+0.0000P] where P=(Fo^2^+2Fc^2^)/3'
_refine_ls_weighting_scheme calc
_refine_ls_wR_factor_gt 0.1147
_refine_ls_wR_factor_ref 0.1268
_reflns_number_gt 8947
_reflns_number_total 14738
_reflns_threshold_expression >2sigma(I)
_cod_data_source_file ja303723u_si_003.cif
_cod_data_source_block mm
_cod_database_code 4118534

loop_
_symmetry_equiv_pos_as_xyz
'x, y, z'
'-x, -y, -z'

loop_
_atom_site_label
_atom_site_type_symbol
_atom_site_fract_x
_atom_site_fract_y
_atom_site_fract_z
_atom_site_U_iso_or_equiv
_atom_site_adp_type
_atom_site_occupancy
_atom_site_symmetry_multiplicity
_atom_site_calc_flag
_atom_site_refinement_flags
K1 K 0.4312(2) 0.32362(16) 0.41940(15) 0.0631(8) Uiso 1 1 d .
Na1 Na 0.9678(4) 0.3192(3) 0.1247(2) 0.0615(13) Uiso 1 1 d .
Nb1 Nb 0.35495(7) 0.12015(5) 0.14893(4) 0.0282(2) Uani 1 1 d .
Nb2 Nb 0.59188(7) 0.18490(5) 0.06119(5) 0.0333(2) Uani 1 1 d .
Nb3 Nb 0.36349(7) 0.30861(5) 0.11042(5) 0.0327(2) Uani 1 1 d .
Nb4 Nb 0.56498(6) 0.12087(5) 0.22654(4) 0.02295(19) Uani 1 1 d .
Nb5 Nb 0.33629(6) 0.24639(4) 0.27551(4) 0.02273(19) Uani 1 1 d .
Nb6 Nb 0.56688(7) 0.30889(5) 0.18420(5) 0.0295(2) Uani 1 1 d .
Nb7 Nb 0.32792(6) 0.05842(4) 0.31230(4) 0.02332(19) Uani 1 1 d .
Nb8 Nb 0.22150(8) 0.34816(5) 0.80874(5) 0.0397(2) Uani 1 1 d .
Nb9 Nb 0.35861(8) 0.39560(5) 0.64299(5) 0.0392(2) Uani 1 1 d .
Nb10 Nb 0.08917(9) 0.44840(5) 0.69944(5) 0.0455(3) Uani 1 1 d .
Nb11 Nb 0.32058(7) 0.21501(5) 0.69416(4) 0.0251(2) Uani 1 1 d .
Nb12 Nb 0.04228(7) 0.26761(6) 0.75256(5) 0.0361(2) Uani 1 1 d .
Nb13 Nb 0.14666(6) 0.13343(5) 0.63936(4) 0.0257(2) Uani 1 1 d .
Nb14 Nb 0.19000(7) 0.31419(5) 0.58368(4) 0.0286(2) Uani 1 1 d .
Nb15 Nb 0.17109(6) 0.19343(5) 0.45066(4) 0.0249(2) Uani 1 1 d .
Nb16 Nb 0.57637(7) -0.02704(5) 0.37185(4) 0.0252(2) Uani 1 1 d .
O1 O 0.2793(5) 0.0503(4) 0.1354(4) 0.0456(19) Uani 1 1 d .
O2 O 0.2920(5) 0.2151(3) 0.1096(3) 0.0302(15) Uani 1 1 d .
O3 O 0.4825(5) 0.1110(3) 0.0693(3) 0.0311(15) Uani 1 1 d .
O4 O 0.4462(4) 0.0586(3) 0.2127(3) 0.0228(13) Uani 1 1 d .
O5 O 0.2713(5) 0.1529(3) 0.2513(3) 0.0288(15) Uani 1 1 d .
O6 O 0.4321(5) 0.1551(3) 0.3058(3) 0.0272(14) Uani 1 1 d .
O7 O 0.6458(4) 0.1101(3) 0.1310(3) 0.0274(14) Uani 1 1 d .
O8 O 0.4860(5) 0.2660(4) 0.0344(3) 0.0391(17) Uani 1 1 d .
O9 O 0.2720(5) 0.3122(3) 0.2121(3) 0.0311(15) Uani 1 1 d .
O10 O 0.4601(4) 0.2137(3) 0.1725(3) 0.0253(14) Uani 1 1 d .
O11 O 0.2905(6) 0.3807(4) 0.0677(4) 0.0500(19) Uani 1 1 d .
O12 O 0.6905(5) 0.1629(4) -0.0192(3) 0.052(2) Uani 1 1 d .
O14 O 0.2380(5) 0.2621(3) 0.3630(3) 0.0273(14) Uani 1 1 d .
O15 O 0.2265(4) 0.1054(3) 0.3954(3) 0.0239(14) Uani 1 1 d .
O16 O 0.6524(5) 0.2666(4) 0.0945(3) 0.0391(17) Uani 1 1 d .
O17 O 0.4632(5) 0.3684(3) 0.1359(3) 0.0326(15) Uani 1 1 d .
O18 O 0.6276(4) 0.2126(3) 0.2314(3) 0.0242(14) Uani 1 1 d .
O19 O 0.4404(5) 0.3134(3) 0.2730(3) 0.0314(15) Uani 1 1 d .
O20 O 0.6437(5) 0.3786(4) 0.1965(4) 0.0458(19) Uani 1 1 d .
O21 O 0.2476(5) -0.0097(4) 0.2988(4) 0.0401(17) Uani 1 1 d .
O22 O 0.0341(5) 0.2101(3) 0.4481(3) 0.0353(16) Uani 1 1 d .
O23 O 0.3598(5) 0.1780(3) 0.4545(3) 0.0312(15) Uani 1 1 d .
O24 O 0.4308(5) -0.0044(3) 0.3534(3) 0.0313(15) Uani 1 1 d .
O25 O 0.6324(4) 0.0441(3) 0.2730(3) 0.0270(14) Uani 1 1 d .
O26 O 0.5288(5) -0.0824(4) 0.4506(3) 0.0401(17) Uani 1 1 d .
O27 O 0.5729(5) 0.0677(3) 0.4143(3) 0.0355(16) Uani 1 1 d .
O28 O 0.5985(5) -0.1193(3) 0.3085(3) 0.0290(15) Uani 1 1 d .
O29 O 0.7384(5) -0.0526(3) 0.3602(3) 0.0266(14) Uani 1 1 d .
O30 O 0.1500(5) 0.1373(3) 0.5411(3) 0.0292(15) Uani 1 1 d .
O31 O 0.1758(5) 0.2909(3) 0.4996(3) 0.0295(15) Uani 1 1 d .
O32 O 0.0283(5) 0.0874(4) 0.6789(3) 0.0396(17) Uani 1 1 d .
O33 O -0.0752(6) 0.2217(5) 0.7924(4) 0.056(2) Uani 1 1 d .
O34 O 0.0673(5) 0.2491(3) 0.6466(3) 0.0294(15) Uani 1 1 d .
O35 O 0.1663(5) 0.1755(3) 0.7305(3) 0.0278(14) Uani 1 1 d .
O36 O 0.2762(4) 0.2143(3) 0.6043(3) 0.0213(13) Uani 1 1 d .
O37 O -0.0197(5) 0.3718(4) 0.7411(3) 0.0404(18) Uani 1 1 d .
O38 O 0.0921(5) 0.2881(4) 0.8310(3) 0.0403(17) Uani 1 1 d .
O39 O 0.2046(5) 0.3254(4) 0.6934(3) 0.0385(17) Uani 1 1 d .
O40 O 0.0964(6) 0.4082(4) 0.6052(4) 0.0470(19) Uani 1 1 d .
O41 O 0.0042(7) 0.5379(5) 0.7024(4) 0.074(3) Uani 1 1 d .
O42 O 0.1225(6) 0.4404(4) 0.7898(4) 0.053(2) Uani 1 1 d .
O43 O 0.2363(6) 0.3588(4) 0.8921(4) 0.059(2) Uani 1 1 d .
O44 O 0.3073(5) 0.2444(3) 0.7859(3) 0.0360(16) Uani 1 1 d .
O45 O 0.4241(5) 0.2846(3) 0.6480(3) 0.0273(14) Uani 1 1 d .
O46 O 0.3171(5) 0.3646(3) 0.5603(3) 0.0374(16) Uani 1 1 d .
O47 O 0.3457(6) 0.3942(4) 0.7436(3) 0.0417(18) Uani 1 1 d .
O48 O 0.2342(6) 0.4791(3) 0.6525(4) 0.0437(18) Uani 1 1 d .
O49 O 0.4748(7) 0.4436(4) 0.6011(4) 0.063(2) Uani 1 1 d .
O1W O 1.0838(6) 0.1970(5) 0.0999(5) 0.067(2) Uani 1 1 d .
O2W O 0.8721(7) 0.2777(6) 0.0511(5) 0.080(3) Uani 1 1 d .
O3W O 0.8442(5) 0.2526(5) 0.2227(5) 0.066(2) Uani 1 1 d .
O4W O 0.8474(7) 0.4360(5) 0.1413(5) 0.074(3) Uani 1 1 d .
O5W O 1.0998(8) 0.3736(7) 0.0291(6) 0.112(4) Uani 1 1 d .
O6W O 1.0546(6) 0.3431(5) 0.2119(5) 0.077(3) Uani 1 1 d U
O7W O 0.3626(8) 0.4734(6) 0.3839(6) 0.107(4) Uani 1 1 d .
O8W O 0.5867(8) 0.4074(5) 0.4632(5) 0.091(3) Uani 1 1 d .
O9W O 0.6326(7) 0.2130(5) 0.3682(4) 0.066(2) Uani 1 1 d .
O10W O 0.5508(6) 0.2318(4) 0.5221(4) 0.062(2) Uani 1 1 d .

loop_
_atom_site_aniso_label
_atom_site_aniso_U_11
_atom_site_aniso_U_22
_atom_site_aniso_U_33
_atom_site_aniso_U_23
_atom_site_aniso_U_13
_atom_site_aniso_U_12
Nb1 0.0305(5) 0.0320(5) 0.0265(5) -0.0055(4) -0.0135(4) -0.0039(4)
Nb2 0.0314(5) 0.0434(6) 0.0241(5) -0.0014(4) -0.0062(4) -0.0044(4)
Nb3 0.0353(5) 0.0347(5) 0.0322(5) 0.0031(4) -0.0183(4) -0.0027(4)
Nb4 0.0212(4) 0.0246(5) 0.0235(5) -0.0020(4) -0.0083(4) 0.0005(3)
Nb5 0.0245(4) 0.0204(4) 0.0245(5) -0.0036(3) -0.0095(4) 0.0007(3)
Nb6 0.0306(5) 0.0286(5) 0.0337(5) 0.0022(4) -0.0151(4) -0.0078(4)
Nb7 0.0232(4) 0.0207(4) 0.0262(5) -0.0051(4) -0.0075(4) 0.0009(3)
Nb8 0.0561(6) 0.0351(6) 0.0293(5) -0.0145(4) -0.0168(5) 0.0081(5)
Nb9 0.0603(7) 0.0265(5) 0.0362(6) -0.0028(4) -0.0204(5) -0.0083(5)
Nb10 0.0667(7) 0.0308(6) 0.0394(6) -0.0157(5) -0.0239(5) 0.0211(5)
Nb11 0.0302(5) 0.0219(4) 0.0241(5) -0.0066(4) -0.0107(4) 0.0042(4)
Nb12 0.0327(5) 0.0448(6) 0.0259(5) -0.0106(4) -0.0044(4) 0.0091(4)
Nb13 0.0248(4) 0.0264(5) 0.0253(5) -0.0046(4) -0.0072(4) 0.0020(4)
Nb14 0.0376(5) 0.0218(5) 0.0266(5) -0.0077(4) -0.0126(4) 0.0081(4)
Nb15 0.0208(4) 0.0290(5) 0.0248(5) -0.0054(4) -0.0082(4) 0.0038(4)
Nb16 0.0281(5) 0.0226(5) 0.0238(5) -0.0053(4) -0.0075(4) 0.0036(4)
O1 0.047(4) 0.038(4) 0.059(5) -0.013(4) -0.020(4) -0.015(3)
O2 0.031(4) 0.040(4) 0.021(3) 0.001(3) -0.012(3) -0.001(3)
O3 0.039(4) 0.030(4) 0.024(4) -0.009(3) -0.008(3) 0.002(3)
O4 0.026(3) 0.024(3) 0.020(3) -0.006(3) -0.008(3) -0.003(3)
O5 0.028(3) 0.029(4) 0.032(4) 0.002(3) -0.016(3) 0.000(3)
O6 0.031(3) 0.027(3) 0.028(4) -0.005(3) -0.015(3) 0.001(3)
O7 0.022(3) 0.034(4) 0.023(3) -0.006(3) -0.003(3) 0.004(3)
O8 0.043(4) 0.055(5) 0.024(4) 0.008(3) -0.013(3) -0.018(3)
O9 0.030(3) 0.031(4) 0.035(4) -0.011(3) -0.012(3) 0.001(3)
O10 0.027(3) 0.029(3) 0.019(3) -0.001(3) -0.008(3) 0.000(3)
O11 0.052(5) 0.051(5) 0.049(5) 0.014(4) -0.025(4) -0.004(4)
O12 0.039(4) 0.087(6) 0.027(4) -0.015(4) -0.004(3) -0.002(4)
O14 0.031(3) 0.022(3) 0.025(4) 0.002(3) -0.005(3) -0.002(3)
O15 0.027(3) 0.018(3) 0.023(3) -0.004(3) -0.001(3) -0.001(3)
O16 0.034(4) 0.048(4) 0.032(4) 0.003(3) 0.002(3) -0.020(3)
O17 0.041(4) 0.022(3) 0.038(4) 0.007(3) -0.015(3) -0.011(3)
O18 0.021(3) 0.027(3) 0.025(3) 0.007(3) -0.009(3) -0.005(3)
O19 0.032(4) 0.034(4) 0.031(4) -0.008(3) -0.008(3) -0.009(3)
O20 0.047(4) 0.040(4) 0.061(5) -0.004(4) -0.027(4) -0.017(3)
O21 0.036(4) 0.044(4) 0.045(4) -0.006(3) -0.014(3) -0.011(3)
O22 0.020(3) 0.037(4) 0.049(4) -0.007(3) -0.012(3) 0.007(3)
O23 0.027(3) 0.027(4) 0.044(4) -0.006(3) -0.017(3) 0.000(3)
O24 0.032(4) 0.030(4) 0.028(4) -0.002(3) -0.008(3) 0.008(3)
O25 0.024(3) 0.028(4) 0.029(4) -0.003(3) -0.008(3) 0.000(3)
O26 0.051(4) 0.034(4) 0.030(4) -0.004(3) -0.012(3) 0.015(3)
O27 0.051(4) 0.024(4) 0.036(4) -0.013(3) -0.017(3) 0.001(3)
O28 0.027(3) 0.026(4) 0.034(4) -0.002(3) -0.013(3) 0.007(3)
O29 0.030(3) 0.028(4) 0.020(3) -0.002(3) -0.007(3) 0.005(3)
O30 0.028(3) 0.035(4) 0.025(4) -0.004(3) -0.009(3) -0.002(3)
O31 0.040(4) 0.030(4) 0.023(3) 0.001(3) -0.019(3) 0.000(3)
O32 0.036(4) 0.039(4) 0.044(4) -0.011(3) -0.004(3) -0.016(3)
O33 0.045(4) 0.079(6) 0.040(5) 0.003(4) -0.009(4) -0.007(4)
O34 0.026(3) 0.028(4) 0.033(4) -0.005(3) -0.008(3) 0.004(3)
O35 0.029(3) 0.030(4) 0.027(4) -0.004(3) -0.015(3) 0.005(3)
O36 0.029(3) 0.012(3) 0.022(3) -0.007(2) -0.007(3) 0.003(2)
O37 0.036(4) 0.037(4) 0.043(4) -0.018(3) -0.010(3) 0.021(3)
O38 0.052(4) 0.037(4) 0.029(4) -0.017(3) -0.011(3) 0.013(3)
O39 0.048(4) 0.047(4) 0.022(4) -0.009(3) -0.013(3) 0.002(3)
O40 0.057(5) 0.036(4) 0.052(5) -0.019(4) -0.027(4) 0.014(4)
O41 0.110(7) 0.051(5) 0.062(6) -0.021(4) -0.034(5) 0.027(5)
O42 0.065(5) 0.043(5) 0.047(5) -0.012(4) -0.015(4) 0.011(4)
O43 0.081(6) 0.060(5) 0.041(5) -0.023(4) -0.021(4) 0.001(4)
O44 0.046(4) 0.028(4) 0.034(4) -0.013(3) -0.013(3) 0.006(3)
O45 0.036(4) 0.021(3) 0.030(4) 0.001(3) -0.014(3) -0.007(3)
O46 0.046(4) 0.033(4) 0.035(4) 0.003(3) -0.016(3) -0.001(3)
O47 0.059(5) 0.038(4) 0.030(4) -0.009(3) -0.012(3) -0.009(3)
O48 0.074(5) 0.018(4) 0.045(5) -0.011(3) -0.027(4) 0.005(3)
O49 0.080(6) 0.063(5) 0.055(5) 0.003(4) -0.020(5) -0.042(5)
O1W 0.042(5) 0.083(6) 0.079(6) -0.007(5) -0.023(4) -0.004(4)
O2W 0.056(5) 0.111(8) 0.076(7) -0.002(6) -0.017(5) -0.024(5)
O3W 0.028(4) 0.080(6) 0.089(7) -0.016(5) -0.015(4) 0.002(4)
O4W 0.075(6) 0.063(6) 0.076(7) -0.016(5) -0.005(5) -0.006(5)
O5W 0.084(7) 0.178(12) 0.079(8) -0.016(8) -0.016(6) -0.035(7)
O6W 0.061(5) 0.087(6) 0.090(6) -0.030(5) -0.031(4) 0.008(4)
O7W 0.101(8) 0.097(8) 0.126(10) 0.002(7) -0.034(7) -0.023(6)
O8W 0.111(8) 0.067(6) 0.075(7) 0.001(5) 0.006(6) -0.019(6)
O9W 0.099(6) 0.069(6) 0.043(5) 0.001(4) -0.024(5) -0.047(5)
O10W 0.065(5) 0.057(5) 0.060(6) -0.022(4) 0.000(4) -0.017(4)

loop_
_atom_type_symbol
_atom_type_description
_atom_type_scat_dispersion_real
_atom_type_scat_dispersion_imag
_atom_type_scat_source
O O 0.0106 0.0060 'International Tables Vol C Tables 4.2.6.8 and 6.1.1.4'
Nb Nb -2.0727 0.6215 'International Tables Vol C Tables 4.2.6.8 and 6.1.1.4'
K K 0.2009 0.2494 'International Tables Vol C Tables 4.2.6.8 and 6.1.1.4'
Na Na 0.0362 0.0249 'International Tables Vol C Tables 4.2.6.8 and 6.1.1.4'
H H 0.0000 0.0000 'International Tables Vol C Tables 4.2.6.8 and 6.1.1.4'

loop_
_geom_angle_atom_site_label_1
_geom_angle_atom_site_label_2
_geom_angle_atom_site_label_3
_geom_angle
_geom_angle_site_symmetry_1
_geom_angle_site_symmetry_3
O7W K1 O23 142.3(3) . .
O7W K1 O46 84.2(3) . .
O23 K1 O46 88.35(19) . .
O7W K1 O19 78.8(3) . .
O23 K1 O19 91.53(19) . .
O46 K1 O19 151.9(2) . .
O7W K1 O9W 135.4(3) . .
O23 K1 O9W 75.40(19) . .
O46 K1 O9W 129.4(2) . .
O19 K1 O9W 77.4(2) . .
O7W K1 O8W 79.2(3) . .
O23 K1 O8W 134.1(2) . .
O46 K1 O8W 75.3(2) . .
O19 K1 O8W 122.4(2) . .
O9W K1 O8W 82.6(2) . .
O7W K1 O10W 139.5(3) . .
O23 K1 O10W 70.04(19) . .
O46 K1 O10W 70.82(19) . .
O19 K1 O10W 135.0(2) . .
O9W K1 O10W 58.6(2) . .
O8W K1 O10W 64.1(2) . .
O7W K1 O31 91.3(3) . .
O23 K1 O31 54.75(16) . .
O46 K1 O31 56.25(17) . .
O19 K1 O31 101.62(17) . .
O9W K1 O31 130.2(2) . .
O8W K1 O31 131.3(2) . .
O10W K1 O31 99.99(19) . .
O7W K1 O14 90.4(2) . .
O23 K1 O14 55.57(16) . .
O46 K1 O14 103.49(18) . .
O19 K1 O14 54.86(15) . .
O9W K1 O14 105.45(18) . .
O8W K1 O14 169.6(2) . .
O10W K1 O14 125.57(19) . .
O31 K1 O14 47.63(14) . .
O7W K1 Nb14 92.9(2) . .
O23 K1 Nb14 65.64(14) . .
O46 K1 Nb14 28.60(13) . .
O19 K1 Nb14 129.96(14) . .
O9W K1 Nb14 131.00(17) . .
O8W K1 Nb14 103.63(19) . .
O10W K1 Nb14 80.30(15) . .
O31 K1 Nb14 28.64(10) . .
O14 K1 Nb14 76.24(11) . .
O7W K1 Nb5 92.2(2) . .
O23 K1 Nb5 66.34(14) . .
O46 K1 Nb5 132.28(16) . .
O19 K1 Nb5 28.40(12) . .
O9W K1 Nb5 84.26(15) . .
O8W K1 Nb5 150.6(2) . .
O10W K1 Nb5 128.27(15) . .
O31 K1 Nb5 76.36(11) . .
O14 K1 Nb5 28.81(10) . .
Nb14 K1 Nb5 104.86(7) . .
O7W K1 Nb15 108.5(2) . .
O23 K1 Nb15 33.80(12) . .
O46 K1 Nb15 82.40(14) . .
O19 K1 Nb15 81.99(13) . .
O9W K1 Nb15 104.79(16) . .
O8W K1 Nb15 155.6(2) . .
O10W K1 Nb15 99.44(15) . .
O31 K1 Nb15 29.22(10) . .
O14 K1 Nb15 29.35(10) . .
Nb14 K1 Nb15 53.83(4) . .
Nb5 K1 Nb15 53.76(4) . .
O4W Na1 O5W 93.4(4) . .
O4W Na1 O2W 90.6(3) . .
O5W Na1 O2W 93.6(4) . .
O4W Na1 O6W 93.6(3) . .
O5W Na1 O6W 94.6(4) . .
O2W Na1 O6W 170.5(4) . .
O4W Na1 O1W 174.9(4) . .
O5W Na1 O1W 86.2(4) . .
O2W Na1 O1W 84.4(3) . .
O6W Na1 O1W 91.5(3) . .
O4W Na1 O3W 91.8(3) . .
O5W Na1 O3W 174.8(4) . .
O2W Na1 O3W 87.0(3) . .
O6W Na1 O3W 84.4(3) . .
O1W Na1 O3W 88.7(3) . .
O1 Nb1 O3 102.3(3) . .
O1 Nb1 O2 103.7(3) . .
O3 Nb1 O2 92.7(3) . .
O1 Nb1 O4 102.2(3) . .
O3 Nb1 O4 90.0(2) . .
O2 Nb1 O4 152.7(2) . .
O1 Nb1 O5 103.3(3) . .
O3 Nb1 O5 152.6(2) . .
O2 Nb1 O5 90.7(2) . .
O4 Nb1 O5 75.1(2) . .
O1 Nb1 O10 177.4(3) . .
O3 Nb1 O10 78.9(2) . .
O2 Nb1 O10 78.4(2) . .
O4 Nb1 O10 75.5(2) . .
O5 Nb1 O10 75.1(2) . .
O1 Nb1 Nb7 92.4(2) . .
O3 Nb1 Nb7 129.54(19) . .
O2 Nb1 Nb7 130.39(17) . .
O4 Nb1 Nb7 39.52(15) . .
O5 Nb1 Nb7 39.74(16) . .
O10 Nb1 Nb7 85.09(14) . .
O1 Nb1 Nb3 136.3(2) . .
O3 Nb1 Nb3 83.41(18) . .
O2 Nb1 Nb3 32.62(17) . .
O4 Nb1 Nb3 121.28(15) . .
O5 Nb1 Nb3 84.90(16) . .
O10 Nb1 Nb3 45.92(14) . .
Nb7 Nb1 Nb3 117.39(3) . .
O1 Nb1 Nb2 134.9(2) . .
O3 Nb1 Nb2 32.65(17) . .
O2 Nb1 Nb2 83.27(17) . .
O4 Nb1 Nb2 84.53(15) . .
O5 Nb1 Nb2 121.31(16) . .
O10 Nb1 Nb2 46.41(13) . .
Nb7 Nb1 Nb2 116.99(3) . .
Nb3 Nb1 Nb2 60.24(3) . .
O12 Nb2 O8 104.0(3) . .
O12 Nb2 O16 102.9(3) . .
O8 Nb2 O16 87.8(3) . .
O12 Nb2 O3 102.9(3) . .
O8 Nb2 O3 87.4(2) . .
O16 Nb2 O3 154.2(2) . .
O12 Nb2 O7 102.7(3) . .
O8 Nb2 O7 153.2(2) . .
O16 Nb2 O7 88.2(3) . .
O3 Nb2 O7 84.8(2) . .
O12 Nb2 O10 178.7(3) . .
O8 Nb2 O10 77.2(2) . .
O16 Nb2 O10 76.6(2) . .
O3 Nb2 O10 77.6(2) . .
O7 Nb2 O10 76.1(2) . .
O12 Nb2 Nb4 133.8(2) . .
O8 Nb2 Nb4 122.15(18) . .
O16 Nb2 Nb4 79.72(19) . .
O3 Nb2 Nb4 81.47(18) . .
O7 Nb2 Nb4 31.19(15) . .
O10 Nb2 Nb4 44.96(14) . .
O12 Nb2 Nb1 134.0(2) . .
O8 Nb2 Nb1 78.98(18) . .
O16 Nb2 Nb1 123.08(18) . .
O3 Nb2 Nb1 31.19(16) . .
O7 Nb2 Nb1 81.13(16) . .
O10 Nb2 Nb1 46.56(13) . .
Nb4 Nb2 Nb1 62.95(3) . .
O12 Nb2 Nb3 135.5(2) . .
O8 Nb2 Nb3 31.49(18) . .
O16 Nb2 Nb3 80.71(19) . .
O3 Nb2 Nb3 81.97(17) . .
O7 Nb2 Nb3 121.77(16) . .
O10 Nb2 Nb3 45.71(14) . .
Nb4 Nb2 Nb3 90.66(3) . .
Nb1 Nb2 Nb3 59.85(3) . .
O12 Nb2 Nb6 134.4(2) . .
O8 Nb2 Nb6 80.84(18) . .
O16 Nb2 Nb6 31.52(17) . .
O3 Nb2 Nb6 122.67(16) . .
O7 Nb2 Nb6 81.91(16) . .
O10 Nb2 Nb6 45.06(13) . .
Nb4 Nb2 Nb6 59.90(3) . .
Nb1 Nb2 Nb6 91.56(3) . .
Nb3 Nb2 Nb6 59.91(3) . .
O11 Nb3 O8 104.1(3) . .
O11 Nb3 O17 101.4(3) . .
O8 Nb3 O17 89.5(3) . .
O11 Nb3 O2 103.0(3) . .
O8 Nb3 O2 87.4(2) . .
O17 Nb3 O2 155.4(2) . .
O11 Nb3 O9 102.7(3) . .
O8 Nb3 O9 153.2(3) . .
O17 Nb3 O9 86.9(2) . .
O2 Nb3 O9 84.9(2) . .
O11 Nb3 O10 177.7(3) . .
O8 Nb3 O10 77.9(2) . .
O17 Nb3 O10 77.4(2) . .
O2 Nb3 O10 78.1(2) . .
O9 Nb3 O10 75.3(2) . .
O11 Nb3 Nb5 134.5(2) . .
O8 Nb3 Nb5 121.34(19) . .
O17 Nb3 Nb5 78.72(18) . .
O2 Nb3 Nb5 82.12(17) . .
O9 Nb3 Nb5 32.03(17) . .
O10 Nb3 Nb5 43.43(13) . .
O11 Nb3 Nb1 134.6(2) . .
O8 Nb3 Nb1 79.16(19) . .
O17 Nb3 Nb1 123.96(18) . .
O2 Nb3 Nb1 31.66(17) . .
O9 Nb3 Nb1 80.92(17) . .
O10 Nb3 Nb1 46.62(13) . .
Nb5 Nb3 Nb1 62.66(3) . .
O11 Nb3 Nb6 133.7(2) . .
O8 Nb3 Nb6 81.14(18) . .
O17 Nb3 Nb6 32.26(17) . .
O2 Nb3 Nb6 123.31(17) . .
O9 Nb3 Nb6 81.68(17) . .
O10 Nb3 Nb6 45.18(13) . .
Nb5 Nb3 Nb6 58.97(3) . .
Nb1 Nb3 Nb6 91.72(3) . .
O11 Nb3 Nb2 135.7(2) . .
O8 Nb3 Nb2 31.67(19) . .
O17 Nb3 Nb2 82.35(18) . .
O2 Nb3 Nb2 82.26(17) . .
O9 Nb3 Nb2 121.58(17) . .
O10 Nb3 Nb2 46.26(13) . .
Nb5 Nb3 Nb2 89.67(3) . .
Nb1 Nb3 Nb2 59.92(3) . .
Nb6 Nb3 Nb2 60.11(3) . .
O25 Nb4 O7 103.5(2) . .
O25 Nb4 O18 106.2(2) . .
O7 Nb4 O18 92.3(2) . .
O25 Nb4 O6 99.8(2) . .
O7 Nb4 O6 154.9(2) . .
O18 Nb4 O6 90.1(2) . .
O25 Nb4 O4 97.2(2) . .
O7 Nb4 O4 90.2(2) . .
O18 Nb4 O4 155.3(2) . .
O6 Nb4 O4 77.7(2) . .
O25 Nb4 O10 173.6(2) . .
O7 Nb4 O10 80.1(2) . .
O18 Nb4 O10 78.8(2) . .
O6 Nb4 O10 75.9(2) . .
O4 Nb4 O10 77.4(2) . .
O25 Nb4 Nb7 88.29(18) . .
O7 Nb4 Nb7 128.70(17) . .
O18 Nb4 Nb7 132.52(17) . .
O6 Nb4 Nb7 42.54(16) . .
O4 Nb4 Nb7 38.56(15) . .
O10 Nb4 Nb7 85.39(14) . .
O25 Nb4 Nb2 136.82(18) . .
O7 Nb4 Nb2 33.39(18) . .
O18 Nb4 Nb2 83.50(17) . .
O6 Nb4 Nb2 122.52(17) . .
O4 Nb4 Nb2 85.11(16) . .
O10 Nb4 Nb2 46.80(13) . .
Nb7 Nb4 Nb2 116.35(3) . .
O25 Nb4 Nb6 139.56(18) . .
O7 Nb4 Nb6 84.13(18) . .
O18 Nb4 Nb6 33.40(16) . .
O6 Nb4 Nb6 84.18(17) . .
O4 Nb4 Nb6 122.76(16) . .
O10 Nb4 Nb6 45.45(14) . .
Nb7 Nb4 Nb6 118.07(3) . .
Nb2 Nb4 Nb6 60.55(3) . .
O14 Nb5 O19 101.9(2) . .
O14 Nb5 O9 104.4(3) . .
O19 Nb5 O9 93.5(3) . .
O14 Nb5 O6 97.0(2) . .
O19 Nb5 O6 91.2(2) . .
O9 Nb5 O6 156.6(2) . .
O14 Nb5 O5 97.6(2) . .
O19 Nb5 O5 158.8(2) . .
O9 Nb5 O5 89.7(2) . .
O6 Nb5 O5 78.1(2) . .
O14 Nb5 O10 173.8(2) . .
O19 Nb5 O10 81.1(2) . .
O9 Nb5 O10 80.6(2) . .
O6 Nb5 O10 77.5(2) . .
O5 Nb5 O10 78.8(2) . .
O14 Nb5 Nb6 136.52(18) . .
O19 Nb5 Nb6 34.66(18) . .
O9 Nb5 Nb6 85.30(18) . .
O6 Nb5 Nb6 85.63(17) . .
O5 Nb5 Nb6 125.12(16) . .
O10 Nb5 Nb6 46.47(14) . .
O14 Nb5 Nb3 138.68(18) . .
O19 Nb5 Nb3 85.06(19) . .
O9 Nb5 Nb3 34.26(17) . .
O6 Nb5 Nb3 123.82(17) . .
O5 Nb5 Nb3 85.84(17) . .
O10 Nb5 Nb3 46.52(14) . .
Nb6 Nb5 Nb3 61.13(3) . .
O14 Nb5 Nb7 87.77(17) . .
O19 Nb5 Nb7 133.59(19) . .
O9 Nb5 Nb7 128.27(17) . .
O6 Nb5 Nb7 42.36(16) . .
O5 Nb5 Nb7 38.56(16) . .
O10 Nb5 Nb7 86.32(15) . .
Nb6 Nb5 Nb7 119.47(3) . .
Nb3 Nb5 Nb7 116.80(3) . .
O14 Nb5 K1 60.36(18) . .
O19 Nb5 K1 47.15(19) . .
O9 Nb5 K1 122.90(17) . .
O6 Nb5 K1 76.06(16) . .
O5 Nb5 K1 143.05(17) . .
O10 Nb5 K1 119.98(15) . .
Nb6 Nb5 K1 78.58(5) . .
Nb3 Nb5 K1 130.68(5) . .
Nb7 Nb5 K1 107.00(5) . .
O20 Nb6 O16 104.1(3) . .
O20 Nb6 O17 103.5(3) . .
O16 Nb6 O17 89.1(3) . .
O20 Nb6 O19 102.1(3) . .
O16 Nb6 O19 153.8(2) . .
O17 Nb6 O19 86.9(3) . .
O20 Nb6 O18 102.7(3) . .
O16 Nb6 O18 87.2(3) . .
O17 Nb6 O18 153.7(2) . .
O19 Nb6 O18 85.1(2) . .
O20 Nb6 O10 177.7(3) . .
O16 Nb6 O10 78.0(2) . .
O17 Nb6 O10 77.6(2) . .
O19 Nb6 O10 75.9(2) . .
O18 Nb6 O10 76.2(2) . .
O20 Nb6 Nb5 134.0(2) . .
O16 Nb6 Nb5 121.90(18) . .
O17 Nb6 Nb5 79.28(17) . .
O19 Nb6 Nb5 32.00(16) . .
O18 Nb6 Nb5 80.71(15) . .
O10 Nb6 Nb5 43.96(13) . .
O20 Nb6 Nb4 134.1(2) . .
O16 Nb6 Nb4 79.57(19) . .
O17 Nb6 Nb4 122.34(16) . .
O19 Nb6 Nb4 80.82(17) . .
O18 Nb6 Nb4 31.50(15) . .
O10 Nb6 Nb4 44.78(14) . .
Nb5 Nb6 Nb4 61.32(3) . .
O20 Nb6 Nb3 135.4(2) . .
O16 Nb6 Nb3 80.95(19) . .
O17 Nb6 Nb3 31.86(16) . .
O19 Nb6 Nb3 82.00(17) . .
O18 Nb6 Nb3 121.96(15) . .
O10 Nb6 Nb3 45.79(14) . .
Nb5 Nb6 Nb3 59.90(3) . .
Nb4 Nb6 Nb3 90.50(3) . .
O20 Nb6 Nb2 135.8(2) . .
O16 Nb6 Nb2 31.76(17) . .
O17 Nb6 Nb2 81.95(17) . .
O19 Nb6 Nb2 122.08(16) . .
O18 Nb6 Nb2 81.20(16) . .
O10 Nb6 Nb2 46.20(13) . .
Nb5 Nb6 Nb2 90.14(3) . .
Nb4 Nb6 Nb2 59.55(3) . .
Nb3 Nb6 Nb2 59.98(3) . .
O21 Nb7 O24 102.5(3) . .
O21 Nb7 O15 99.9(3) . .
O24 Nb7 O15 100.7(2) . .
O21 Nb7 O5 97.8(3) . .
O24 Nb7 O5 156.3(2) . .
O15 Nb7 O5 87.5(2) . .
O21 Nb7 O4 99.0(3) . .
O24 Nb7 O4 90.7(2) . .
O15 Nb7 O4 155.2(2) . .
O5 Nb7 O4 74.0(2) . .
O21 Nb7 O6 167.7(3) . .
O24 Nb7 O6 86.0(2) . .
O15 Nb7 O6 87.0(2) . .
O5 Nb7 O6 72.2(2) . .
O4 Nb7 O6 71.8(2) . .
O21 Nb7 Nb1 87.1(2) . .
O24 Nb7 Nb1 129.57(18) . .
O15 Nb7 Nb1 126.58(17) . .
O5 Nb7 Nb1 39.22(16) . .
O4 Nb7 Nb1 38.90(15) . .
O6 Nb7 Nb1 80.67(15) . .
O21 Nb7 Nb4 136.0(2) . .
O24 Nb7 Nb4 76.66(18) . .
O15 Nb7 Nb4 123.75(16) . .
O5 Nb7 Nb4 80.29(16) . .
O4 Nb7 Nb4 37.81(14) . .
O6 Nb7 Nb4 36.97(14) . .
Nb1 Nb7 Nb4 63.71(3) . .
O21 Nb7 Nb5 134.9(2) . .
O24 Nb7 Nb5 122.48(18) . .
O15 Nb7 Nb5 76.12(16) . .
O5 Nb7 Nb5 37.84(15) . .
O4 Nb7 Nb5 79.12(15) . .
O6 Nb7 Nb5 36.93(14) . .
Nb1 Nb7 Nb5 63.15(3) . .
Nb4 Nb7 Nb5 61.01(3) . .
O43 Nb8 O47 104.2(3) . .
O43 Nb8 O42 105.5(3) . .
O47 Nb8 O42 89.0(3) . .
O43 Nb8 O44 101.5(3) . .
O47 Nb8 O44 87.7(3) . .
O42 Nb8 O44 152.7(3) . .
O43 Nb8 O38 102.7(3) . .
O47 Nb8 O38 152.8(3) . .
O42 Nb8 O38 87.7(3) . .
O44 Nb8 O38 83.1(3) . .
O43 Nb8 O39 176.7(3) . .
O47 Nb8 O39 76.7(2) . .
O42 Nb8 O39 77.6(3) . .
O44 Nb8 O39 75.3(2) . .
O38 Nb8 O39 76.2(2) . .
O43 Nb8 Nb11 133.2(3) . .
O47 Nb8 Nb11 78.28(18) . .
O42 Nb8 Nb11 121.3(2) . .
O44 Nb8 Nb11 31.84(18) . .
O38 Nb8 Nb11 80.54(16) . .
O39 Nb8 Nb11 43.65(15) . .
O43 Nb8 Nb12 133.7(3) . .
O47 Nb8 Nb12 122.11(19) . .
O42 Nb8 Nb12 78.6(2) . .
O44 Nb8 Nb12 80.32(18) . .
O38 Nb8 Nb12 31.06(18) . .
O39 Nb8 Nb12 45.41(16) . .
Nb11 Nb8 Nb12 62.36(3) . .
O49 Nb9 O47 105.1(3) . .
O49 Nb9 O48 103.5(3) . .
O47 Nb9 O48 91.0(3) . .
O49 Nb9 O45 102.6(3) . .
O47 Nb9 O45 86.2(3) . .
O48 Nb9 O45 153.5(3) . .
O49 Nb9 O46 101.7(3) . .
O47 Nb9 O46 153.0(3) . .
O48 Nb9 O46 86.6(3) . .
O45 Nb9 O46 84.1(2) . .
O49 Nb9 O39 176.3(3) . .
O47 Nb9 O39 77.9(2) . .
O48 Nb9 O39 78.4(3) . .
O45 Nb9 O39 75.2(2) . .
O46 Nb9 O39 75.2(2) . .
O49 Nb9 Nb14 133.0(3) . .
O47 Nb9 Nb14 121.84(19) . .
O48 Nb9 Nb14 79.02(19) . .
O45 Nb9 Nb14 80.11(16) . .
O46 Nb9 Nb14 31.40(18) . .
O39 Nb9 Nb14 43.90(14) . .
O49 Nb9 Nb11 134.5(3) . .
O47 Nb9 Nb11 78.04(19) . .
O48 Nb9 Nb11 122.0(2) . .
O45 Nb9 Nb11 31.88(16) . .
O46 Nb9 Nb11 80.46(18) . .
O39 Nb9 Nb11 43.53(15) . .
Nb14 Nb9 Nb11 61.29(3) . .
O49 Nb9 Nb10 135.3(3) . .
O47 Nb9 Nb10 81.9(2) . .
O48 Nb9 Nb10 31.8(2) . .
O45 Nb9 Nb10 121.96(17) . .
O46 Nb9 Nb10 81.98(18) . .
O39 Nb9 Nb10 46.73(16) . .
Nb14 Nb9 Nb10 60.15(3) . .
Nb11 Nb9 Nb10 90.17(3) . .
O41 Nb10 O48 101.9(4) . .
O41 Nb10 O42 102.5(3) . .
O48 Nb10 O42 90.3(3) . .
O41 Nb10 O37 103.1(4) . .
O48 Nb10 O37 154.8(2) . .
O42 Nb10 O37 87.5(3) . .
O41 Nb10 O40 104.1(3) . .
O48 Nb10 O40 85.6(3) . .
O42 Nb10 O40 153.4(3) . .
O37 Nb10 O40 85.2(3) . .
O41 Nb10 O39 178.9(3) . .
O48 Nb10 O39 78.2(2) . .
O42 Nb10 O39 78.6(2) . .
O37 Nb10 O39 76.7(2) . .
O40 Nb10 O39 74.8(2) . .
O41 Nb10 Nb14 135.5(3) . .
O48 Nb10 Nb14 78.58(17) . .
O42 Nb10 Nb14 122.0(2) . .
O37 Nb10 Nb14 81.34(17) . .
O40 Nb10 Nb14 31.50(18) . .
O39 Nb10 Nb14 43.36(14) . .
O41 Nb10 Nb12 134.1(3) . .
O48 Nb10 Nb12 124.02(18) . .
O42 Nb10 Nb12 79.6(2) . .
O37 Nb10 Nb12 31.07(16) . .
O40 Nb10 Nb12 81.0(2) . .
O39 Nb10 Nb12 45.82(16) . .
Nb14 Nb10 Nb12 62.36(3) . .
O41 Nb10 Nb9 134.3(3) . .
O48 Nb10 Nb9 32.46(18) . .
O42 Nb10 Nb9 81.5(2) . .
O37 Nb10 Nb9 122.62(17) . .
O40 Nb10 Nb9 80.93(19) . .
O39 Nb10 Nb9 45.89(16) . .
Nb14 Nb10 Nb9 59.19(3) . .
Nb12 Nb10 Nb9 91.63(3) . .
O28 Nb11 O44 102.7(3) 2_656 .
O28 Nb11 O45 105.1(3) 2_656 .
O44 Nb11 O45 94.7(3) . .
O28 Nb11 O36 98.9(2) 2_656 .
O44 Nb11 O36 156.0(2) . .
O45 Nb11 O36 89.5(2) . .
O28 Nb11 O35 96.3(2) 2_656 .
O44 Nb11 O35 89.8(2) . .
O45 Nb11 O35 156.5(2) . .
O36 Nb11 O35 77.6(2) . .
O28 Nb11 O39 172.6(2) 2_656 .
O44 Nb11 O39 81.7(2) . .
O45 Nb11 O39 80.3(2) . .
O36 Nb11 O39 75.8(2) . .
O35 Nb11 O39 77.6(2) . .
O28 Nb11 Nb8 136.55(19) 2_656 .
O44 Nb11 Nb8 33.82(19) . .
O45 Nb11 Nb8 84.89(17) . .
O36 Nb11 Nb8 123.76(15) . .
O35 Nb11 Nb8 86.17(15) . .
O39 Nb11 Nb8 48.08(15) . .
O28 Nb11 Nb13 86.60(18) 2_656 .
O44 Nb11 Nb13 128.7(2) . .
O45 Nb11 Nb13 131.84(18) . .
O36 Nb11 Nb13 42.33(15) . .
O35 Nb11 Nb13 38.87(16) . .
O39 Nb11 Nb13 85.96(16) . .
Nb8 Nb11 Nb13 118.23(4) . .
O28 Nb11 Nb9 138.94(19) 2_656 .
O44 Nb11 Nb9 85.82(19) . .
O45 Nb11 Nb9 33.84(17) . .
O36 Nb11 Nb9 84.64(15) . .
O35 Nb11 Nb9 124.11(16) . .
O39 Nb11 Nb9 46.65(17) . .
Nb8 Nb11 Nb9 61.29(3) . .
Nb13 Nb11 Nb9 119.29(3) . .
O28 Nb11 Nb14 132.54(19) 2_656 .
O44 Nb11 Nb14 124.23(19) . .
O45 Nb11 Nb14 79.56(18) . .
O36 Nb11 Nb14 33.71(14) . .
O35 Nb11 Nb14 78.85(16) . .
O39 Nb11 Nb14 42.57(15) . .
Nb8 Nb11 Nb14 90.61(3) . .
Nb13 Nb11 Nb14 60.11(3) . .
Nb9 Nb11 Nb14 59.20(3) . .
O33 Nb12 O37 101.8(3) . .
O33 Nb12 O38 103.4(3) . .
O37 Nb12 O38 93.4(3) . .
O33 Nb12 O35 102.8(3) . .
O37 Nb12 O35 153.9(3) . .
O38 Nb12 O35 89.2(2) . .
O33 Nb12 O34 101.6(3) . .
O37 Nb12 O34 92.1(3) . .
O38 Nb12 O34 152.7(3) . .
O35 Nb12 O34 74.7(2) . .
O33 Nb12 O39 176.9(3) . .
O37 Nb12 O39 79.9(3) . .
O38 Nb12 O39 79.0(3) . .
O35 Nb12 O39 75.1(2) . .
O34 Nb12 O39 75.7(2) . .
O33 Nb12 Nb13 92.8(2) . .
O37 Nb12 Nb13 131.5(2) . .
O38 Nb12 Nb13 127.98(18) . .
O35 Nb12 Nb13 38.84(15) . .
O34 Nb12 Nb13 39.42(16) . .
O39 Nb12 Nb13 84.17(15) . .
O33 Nb12 Nb10 135.0(3) . .
O37 Nb12 Nb10 33.2(2) . .
O38 Nb12 Nb10 83.8(2) . .
O35 Nb12 Nb10 121.83(17) . .
O34 Nb12 Nb10 86.33(17) . .
O39 Nb12 Nb10 46.81(16) . .
Nb13 Nb12 Nb10 117.87(4) . .
O33 Nb12 Nb8 135.7(2) . .
O37 Nb12 Nb8 83.7(2) . .
O38 Nb12 Nb8 32.5(2) . .
O35 Nb12 Nb8 84.61(16) . .
O34 Nb12 Nb8 122.23(16) . .
O39 Nb12 Nb8 46.81(14) . .
Nb13 Nb12 Nb8 116.39(4) . .
Nb10 Nb12 Nb8 60.31(3) . .
O32 Nb13 O29 102.5(3) . 2_656
O32 Nb13 O30 101.1(3) . .
O29 Nb13 O30 99.5(2) 2_656 .
O32 Nb13 O35 98.6(3) . .
O29 Nb13 O35 90.4(2) 2_656 .
O30 Nb13 O35 155.4(2) . .
O32 Nb13 O34 97.0(3) . .
O29 Nb13 O34 156.2(2) 2_656 .
O30 Nb13 O34 89.9(2) . .
O35 Nb13 O34 73.1(2) . .
O32 Nb13 O36 166.9(2) . .
O29 Nb13 O36 87.4(2) 2_656 .
O30 Nb13 O36 85.5(2) . .
O35 Nb13 O36 72.5(2) . .
O34 Nb13 O36 71.6(2) . .
O32 Nb13 Nb12 87.4(2) . .
O29 Nb13 Nb12 128.45(17) 2_656 .
O30 Nb13 Nb12 128.36(18) . .
O35 Nb13 Nb12 38.09(15) . .
O34 Nb13 Nb12 38.52(16) . .
O36 Nb13 Nb12 79.72(13) . .
O32 Nb13 Nb11 136.2(2) . .
O29 Nb13 Nb11 76.65(17) 2_656 .
O30 Nb13 Nb11 122.39(17) . .
O35 Nb13 Nb11 38.38(16) . .
O34 Nb13 Nb11 79.87(16) . .
O36 Nb13 Nb11 37.43(14) . .
Nb12 Nb13 Nb11 63.01(3) . .
O32 Nb13 Nb14 134.2(2) . .
O29 Nb13 Nb14 123.17(18) 2_656 .
O30 Nb13 Nb14 76.50(18) . .
O35 Nb13 Nb14 79.20(16) . .
O34 Nb13 Nb14 38.12(16) . .
O36 Nb13 Nb14 36.10(14) . .
Nb12 Nb13 Nb14 62.67(3) . .
Nb11 Nb13 Nb14 60.88(3) . .
O31 Nb14 O46 104.8(3) . .
O31 Nb14 O40 104.5(3) . .
O46 Nb14 O40 92.3(3) . .
O31 Nb14 O36 97.5(2) . .
O46 Nb14 O36 90.8(2) . .
O40 Nb14 O36 156.2(3) . .
O31 Nb14 O34 96.0(3) . .
O46 Nb14 O34 157.2(3) . .
O40 Nb14 O34 91.6(3) . .
O36 Nb14 O34 77.0(2) . .
O31 Nb14 O39 171.9(3) . .
O46 Nb14 O39 80.5(3) . .
O40 Nb14 O39 81.1(3) . .
O36 Nb14 O39 76.0(2) . .
O34 Nb14 O39 77.8(2) . .
O31 Nb14 Nb9 138.63(19) . .
O46 Nb14 Nb9 33.84(19) . .
O40 Nb14 Nb9 84.2(2) . .
O36 Nb14 Nb9 85.28(15) . .
O34 Nb14 Nb9 124.57(17) . .
O39 Nb14 Nb9 46.84(17) . .
O31 Nb14 Nb10 138.60(19) . .
O46 Nb14 Nb10 84.22(19) . .
O40 Nb14 Nb10 34.1(2) . .
O36 Nb14 Nb10 123.02(15) . .
O34 Nb14 Nb10 86.40(15) . .
O39 Nb14 Nb10 47.10(16) . .
Nb9 Nb14 Nb10 60.66(3) . .
O31 Nb14 Nb13 86.94(19) . .
O46 Nb14 Nb13 132.10(19) . .
O40 Nb14 Nb13 130.2(2) . .
O36 Nb14 Nb13 41.33(16) . .
O34 Nb14 Nb13 38.64(15) . .
O39 Nb14 Nb13 84.94(17) . .
Nb9 Nb14 Nb13 118.49(3) . .
Nb10 Nb14 Nb13 117.08(4) . .
O31 Nb14 Nb11 131.63(19) . .
O46 Nb14 Nb11 80.51(19) . .
O40 Nb14 Nb11 123.5(2) . .
O36 Nb14 Nb11 34.15(15) . .
O34 Nb14 Nb11 78.64(16) . .
O39 Nb14 Nb11 42.39(16) . .
Nb9 Nb14 Nb11 59.51(3) . .
Nb10 Nb14 Nb11 89.45(3) . .
Nb13 Nb14 Nb11 59.00(3) . .
O31 Nb14 K1 60.2(2) . .
O46 Nb14 K1 46.9(2) . .
O40 Nb14 K1 115.7(2) . .
O36 Nb14 K1 83.14(16) . .
O34 Nb14 K1 146.70(16) . .
O39 Nb14 K1 122.92(17) . .
Nb9 Nb14 K1 79.35(5) . .
Nb10 Nb14 K1 126.90(5) . .
Nb13 Nb14 K1 112.06(5) . .
Nb11 Nb14 K1 99.41(6) . .
O22 Nb15 O15 102.1(3) . .
O22 Nb15 O30 98.9(3) . .
O15 Nb15 O30 96.3(2) . .
O22 Nb15 O31 98.8(3) . .
O15 Nb15 O31 157.7(2) . .
O30 Nb15 O31 88.0(2) . .
O22 Nb15 O14 98.2(3) . .
O15 Nb15 O14 88.4(2) . .
O30 Nb15 O14 161.0(2) . .
O31 Nb15 O14 81.1(2) . .
O22 Nb15 O23 176.8(2) . .
O15 Nb15 O23 80.6(2) . .
O30 Nb15 O23 82.4(2) . .
O31 Nb15 O23 78.3(2) . .
O14 Nb15 O23 80.1(2) . .
O22 Nb15 K1 137.0(2) . .
O15 Nb15 K1 106.79(17) . .
O30 Nb15 K1 108.76(17) . .
O31 Nb15 K1 51.49(17) . .
O14 Nb15 K1 52.36(16) . .
O23 Nb15 K1 40.00(15) . .
O26 Nb16 O27 96.7(3) . .
O26 Nb16 O24 94.7(3) . .
O27 Nb16 O24 97.4(3) . .
O26 Nb16 O29 98.3(3) . .
O27 Nb16 O29 91.6(2) . .
O24 Nb16 O29 163.3(2) . .
O26 Nb16 O28 94.0(3) . .
O27 Nb16 O28 169.0(3) . .
O24 Nb16 O28 84.5(2) . .
O29 Nb16 O28 84.1(2) . .
O26 Nb16 O25 178.7(3) . .
O27 Nb16 O25 83.0(2) . .
O24 Nb16 O25 84.1(2) . .
O29 Nb16 O25 83.0(2) . .
O28 Nb16 O25 86.4(2) . .
Nb1 O2 Nb3 115.7(3) . .
Nb1 O3 Nb2 116.2(3) . .
Nb4 O4 Nb1 112.2(3) . .
Nb4 O4 Nb7 103.6(2) . .
Nb1 O4 Nb7 101.6(2) . .
Nb5 O5 Nb1 110.4(3) . .
Nb5 O5 Nb7 103.6(2) . .
Nb1 O5 Nb7 101.0(2) . .
Nb4 O6 Nb5 112.2(3) . .
Nb4 O6 Nb7 100.5(2) . .
Nb5 O6 Nb7 100.7(2) . .
Nb4 O7 Nb2 115.4(3) . .
Nb3 O8 Nb2 116.8(3) . .
Nb5 O9 Nb3 113.7(3) . .
Nb5 O10 Nb4 93.6(2) . .
Nb5 O10 Nb6 89.58(19) . .
Nb4 O10 Nb6 89.78(19) . .
Nb5 O10 Nb3 90.05(19) . .
Nb4 O10 Nb3 176.1(3) . .
Nb6 O10 Nb3 89.04(19) . .
Nb5 O10 Nb2 177.5(3) . .
Nb4 O10 Nb2 88.25(18) . .
Nb6 O10 Nb2 88.74(19) . .
Nb3 O10 Nb2 88.03(19) . .
Nb5 O10 Nb1 94.5(2) . .
Nb4 O10 Nb1 93.5(2) . .
Nb6 O10 Nb1 174.6(3) . .
Nb3 O10 Nb1 87.46(18) . .
Nb2 O10 Nb1 87.04(18) . .
Nb5 O14 Nb15 136.1(3) . .
Nb5 O14 K1 90.8(2) . .
Nb15 O14 K1 98.3(2) . .
Nb15 O15 Nb7 149.6(3) . .
Nb6 O16 Nb2 116.7(3) . .
Nb3 O17 Nb6 115.9(3) . .
Nb4 O18 Nb6 115.1(3) . .
Nb5 O19 Nb6 113.3(3) . .
Nb5 O19 K1 104.4(3) . .
Nb6 O19 K1 132.2(3) . .
Nb15 O23 K1 106.2(2) . .
Nb7 O24 Nb16 151.7(3) . .
Nb4 O25 Nb16 134.0(3) . .
Nb11 O28 Nb16 132.7(3) 2_656 .
Nb13 O29 Nb16 144.9(3) 2_656 .
Nb15 O30 Nb13 149.7(3) . .
Nb14 O31 Nb15 137.6(3) . .
Nb14 O31 K1 91.1(2) . .
Nb15 O31 K1 99.3(2) . .
Nb12 O34 Nb14 109.8(3) . .
Nb12 O34 Nb13 102.1(3) . .
Nb14 O34 Nb13 103.2(2) . .
Nb12 O35 Nb11 110.8(3) . .
Nb12 O35 Nb13 103.1(2) . .
Nb11 O35 Nb13 102.7(2) . .
Nb14 O36 Nb11 112.1(2) . .
Nb14 O36 Nb13 102.6(2) . .
Nb11 O36 Nb13 100.2(2) . .
Nb12 O37 Nb10 115.7(3) . .
Nb12 O38 Nb8 116.5(3) . .
Nb11 O39 Nb14 95.0(2) . .
Nb11 O39 Nb9 89.8(2) . .
Nb14 O39 Nb9 89.3(2) . .
Nb11 O39 Nb12 95.1(2) . .
Nb14 O39 Nb12 95.0(2) . .
Nb9 O39 Nb12 173.2(3) . .
Nb11 O39 Nb10 174.6(3) . .
Nb14 O39 Nb10 89.5(2) . .
Nb9 O39 Nb10 87.4(2) . .
Nb12 O39 Nb10 87.4(2) . .
Nb11 O39 Nb8 88.3(2) . .
Nb14 O39 Nb8 175.5(3) . .
Nb9 O39 Nb8 87.7(2) . .
Nb12 O39 Nb8 87.8(2) . .
Nb10 O39 Nb8 87.02(19) . .
Nb14 O40 Nb10 114.4(3) . .
Nb10 O42 Nb8 116.7(3) . .
Nb11 O44 Nb8 114.3(3) . .
Nb11 O45 Nb9 114.3(3) . .
Nb14 O46 Nb9 114.8(3) . .
Nb14 O46 K1 104.5(3) . .
Nb9 O46 K1 136.2(3) . .
Nb8 O47 Nb9 117.4(3) . .
Nb10 O48 Nb9 115.7(3) . .

loop_
_geom_bond_atom_site_label_1
_geom_bond_atom_site_label_2
_geom_bond_distance
_geom_bond_site_symmetry_2
K1 O7W 2.749(11) .
K1 O23 2.799(7) .
K1 O46 2.880(7) .
K1 O19 2.915(7) .
K1 O9W 2.991(9) .
K1 O8W 3.002(11) .
K1 O10W 3.106(9) .
K1 O31 3.316(7) .
K1 O14 3.346(6) .
K1 Nb14 3.818(3) .
K1 Nb5 3.850(3) .
K1 Nb15 4.182(3) .
Na1 O4W 2.377(9) .
Na1 O5W 2.385(12) .
Na1 O2W 2.389(10) .
Na1 O6W 2.416(9) .
Na1 O1W 2.439(9) .
Na1 O3W 2.453(10) .
Nb1 O1 1.754(6) .
Nb1 O3 1.928(6) .
Nb1 O2 1.945(6) .
Nb1 O4 2.099(6) .
Nb1 O5 2.110(6) .
Nb1 O10 2.429(6) .
Nb1 Nb7 3.2747(14) .
Nb1 Nb3 3.3385(15) .
Nb1 Nb2 3.3408(16) .
Nb2 O12 1.772(6) .
Nb2 O8 1.972(7) .
Nb2 O16 1.978(6) .
Nb2 O3 2.008(6) .
Nb2 O7 2.024(6) .
Nb2 O10 2.423(6) .
Nb2 Nb4 3.3221(14) .
Nb2 Nb3 3.3517(15) .
Nb2 Nb6 3.3558(14) .
Nb3 O11 1.769(7) .
Nb3 O8 1.962(7) .
Nb3 O17 1.965(6) .
Nb3 O2 1.998(6) .
Nb3 O9 2.034(6) .
Nb3 O10 2.401(6) .
Nb3 Nb5 3.3086(14) .
Nb3 Nb6 3.3491(15) .
Nb4 O25 1.822(6) .
Nb4 O7 1.905(6) .
Nb4 O18 1.923(5) .
Nb4 O6 2.029(6) .
Nb4 O4 2.092(5) .
Nb4 O10 2.348(6) .
Nb4 Nb7 3.3165(15) .
Nb4 Nb6 3.3341(15) .
Nb5 O14 1.856(6) .
Nb5 O19 1.891(6) .
Nb5 O9 1.917(6) .
Nb5 O6 2.033(6) .
Nb5 O5 2.099(6) .
Nb5 O10 2.275(6) .
Nb5 Nb6 3.2770(15) .
Nb5 Nb7 3.3256(14) .
Nb6 O20 1.754(6) .
Nb6 O16 1.964(6) .
Nb6 O17 1.987(6) .
Nb6 O19 2.030(6) .
Nb6 O18 2.027(6) .
Nb6 O10 2.376(6) .
Nb7 O21 1.773(6) .
Nb7 O24 1.918(6) .
Nb7 O15 1.961(5) .
Nb7 O5 2.133(6) .
Nb7 O4 2.127(6) .
Nb7 O6 2.280(6) .
Nb8 O43 1.759(7) .
Nb8 O47 1.965(7) .
Nb8 O42 1.991(7) .
Nb8 O44 2.011(6) .
Nb8 O38 2.015(7) .
Nb8 O39 2.451(6) .
Nb8 Nb11 3.2917(13) .
Nb8 Nb12 3.3588(16) .
Nb9 O49 1.773(7) .
Nb9 O47 1.966(6) .
Nb9 O48 1.989(7) .
Nb9 O45 2.016(6) .
Nb9 O46 2.018(6) .
Nb9 O39 2.400(7) .
Nb9 Nb14 3.2899(14) .
Nb9 Nb11 3.3005(15) .
Nb9 Nb10 3.3390(19) .
Nb10 O41 1.778(8) .
Nb10 O48 1.955(7) .
Nb10 O42 1.959(7) .
Nb10 O37 2.028(7) .
Nb10 O40 2.047(7) .
Nb10 O39 2.434(7) .
Nb10 Nb14 3.3223(13) .
Nb10 Nb12 3.3346(17) .
Nb11 O28 1.844(6) 2_656
Nb11 O44 1.906(6) .
Nb11 O45 1.912(6) .
Nb11 O36 2.036(6) .
Nb11 O35 2.098(6) .
Nb11 O39 2.273(7) .
Nb11 Nb13 3.2960(14) .
Nb11 Nb14 3.3591(13) .
Nb12 O33 1.759(7) .
Nb12 O37 1.910(6) .
Nb12 O38 1.935(6) .
Nb12 O35 2.086(6) .
Nb12 O34 2.097(6) .
Nb12 O39 2.394(7) .
Nb12 Nb13 3.2936(13) .
Nb13 O32 1.768(6) .
Nb13 O29 1.899(6) 2_656
Nb13 O30 1.946(6) .
Nb13 O35 2.121(6) .
Nb13 O34 2.139(6) .
Nb13 O36 2.256(5) .
Nb13 Nb14 3.3337(15) .
Nb14 O31 1.830(6) .
Nb14 O46 1.888(6) .
Nb14 O40 1.906(6) .
Nb14 O36 2.013(5) .
Nb14 O34 2.114(6) .
Nb14 O39 2.281(6) .
Nb15 O22 1.757(6) .
Nb15 O15 1.918(5) .
Nb15 O30 1.940(6) .
Nb15 O31 2.069(6) .
Nb15 O14 2.071(6) .
Nb15 O23 2.422(6) .
Nb16 O26 1.766(7) .
Nb16 O27 1.929(6) .
Nb16 O24 1.986(6) .
Nb16 O29 2.015(6) .
Nb16 O28 2.090(6) .
Nb16 O25 2.224(6) .
O28 Nb11 1.844(6) 2_656
O29 Nb13 1.899(6) 2_656

loop_
_platon_squeeze_void_nr
_platon_squeeze_void_average_x
_platon_squeeze_void_average_y
_platon_squeeze_void_average_z
_platon_squeeze_void_volume
_platon_squeeze_void_count_electrons
_platon_squeeze_void_content
1 -0.030 -0.001 -0.005 1906 1118 ' '
